data_8106586
loop_
_publ_author_name
'Liu, Shao-Hua'
'Tang, Mi'
'Cheng, Li-Hua'
'Shen, Shi-Gang'

_publ_section_title
;
 Crystal structure of
 2-(4-(dimethylamino)-2-fluorophenyl)-1,3-bis(1H-1,2,4-triazol-1-yl)propan-2-ol
 monohydrate, C15H20FN7O2
;
_journal_issue 3
_journal_name_full 'Zeitschrift f\"ur Kristallographie - New Crystal Structures'
_journal_page_first 505
_journal_page_last 506
_journal_paper_doi 10.1515/ncrs-2016-0354
_journal_volume 232
_journal_year 2017
_chemical_formula_sum 'C15 H20 F N7 O2'
_chemical_formula_weight 349.38
_space_group_crystal_system triclinic
_space_group_IT_number 2
_space_group_name_Hall '-P 1'
_space_group_name_H-M_alt 'P -1'
_atom_sites_solution_hydrogens mixed
_cell_angle_alpha 68.724(4)
_cell_angle_beta 84.660(5)
_cell_angle_gamma 84.859(4)
_cell_formula_units_Z 2
_cell_length_a 5.8088(18)
_cell_length_b 11.667(4)
_cell_length_c 13.104(4)
_cell_measurement_reflns_used 997
_cell_measurement_temperature 293(2)
_cell_measurement_theta_max 28.02
_cell_measurement_theta_min 2.26
_cell_volume 822.5(5)
_computing_cell_refinement 'Bruker APEX II'
_computing_data_collection 'Bruker APEX II'
_computing_data_reduction 'Bruker SAINT'
_computing_molecular_graphics 'Bruker SHELXTL'
_computing_publication_material 'Bruker SHELXTL'
_computing_structure_refinement 'SHELXL-2014/6 (Sheldrick, 2014)'
_computing_structure_solution 'Bruker SHELXTL'
_diffrn_ambient_temperature 293(2)
_diffrn_measured_fraction_theta_full 0.960
_diffrn_measured_fraction_theta_max 0.984
_diffrn_measurement_device_type 'CCD area detector'
_diffrn_measurement_method 'phi and omega scans'
_diffrn_radiation_type MoK\a
_diffrn_radiation_wavelength 0.71073
_diffrn_reflns_av_R_equivalents 0.0240
_diffrn_reflns_av_unetI/netI 0.0494
_diffrn_reflns_Laue_measured_fraction_full 0.960
_diffrn_reflns_Laue_measured_fraction_max 0.984
_diffrn_reflns_limit_h_max 6
_diffrn_reflns_limit_h_min -6
_diffrn_reflns_limit_k_max 13
_diffrn_reflns_limit_k_min -13
_diffrn_reflns_limit_l_max 14
_diffrn_reflns_limit_l_min -15
_diffrn_reflns_number 4390
_diffrn_reflns_point_group_measured_fraction_full 0.960
_diffrn_reflns_point_group_measured_fraction_max 0.984
_diffrn_reflns_theta_full 25.242
_diffrn_reflns_theta_max 24.997
_diffrn_reflns_theta_min 1.877
_exptl_absorpt_coefficient_mu 0.107
_exptl_absorpt_correction_T_max 0.9811
_exptl_absorpt_correction_T_min 0.9707
_exptl_absorpt_correction_type multi-scan
_exptl_absorpt_process_details SADABS
_exptl_crystal_colour colorless
_exptl_crystal_density_diffrn 1.411
_exptl_crystal_description block
_exptl_crystal_F_000 368
_exptl_crystal_size_max 0.280
_exptl_crystal_size_mid 0.220
_exptl_crystal_size_min 0.180
_refine_diff_density_max 0.207
_refine_diff_density_min -0.216
_refine_diff_density_rms 0.050
_refine_ls_extinction_coef .
_refine_ls_extinction_method none
_refine_ls_goodness_of_fit_ref 1.018
_refine_ls_hydrogen_treatment constr
_refine_ls_matrix_type full
_refine_ls_number_parameters 229
_refine_ls_number_reflns 2838
_refine_ls_number_restraints 0
_refine_ls_restrained_S_all 1.018
_refine_ls_R_factor_all 0.0796
_refine_ls_R_factor_gt 0.0501
_refine_ls_shift/su_max 0.000
_refine_ls_shift/su_mean 0.000
_refine_ls_structure_factor_coef Fsqd
_refine_ls_weighting_details 'w=1/[\s^2^(Fo^2^)+(0.0810P)^2^] where P=(Fo^2^+2Fc^2^)/3'
_refine_ls_weighting_scheme calc
_refine_ls_wR_factor_gt 0.1285
_refine_ls_wR_factor_ref 0.1394
_reflns_Friedel_coverage 0.000
_reflns_Friedel_fraction_full .
_reflns_Friedel_fraction_max .
_reflns_number_gt 1857
_reflns_number_total 2838
_reflns_threshold_expression 'I > 2\s(I)'
_cod_data_source_file suppl_ncrs-2016-0354_suppl.cif
_cod_data_source_block I
_cod_original_cell_volume 822.4(4)
_cod_database_code 8106586
_shelx_space_group_comment
; 
The symmetry employed for this shelxl refinement is uniquely defined 
by the following loop, which should always be used as a source of 
symmetry information in preference to the above space-group names. 
They are only intended as comments. 
;
_shelx_estimated_absorpt_t_min 0.971
_shelx_estimated_absorpt_t_max 0.981
_shelxl_version_number 2014/6

loop_
_space_group_symop_operation_xyz
'x, y, z'
'-x, -y, -z'

loop_
_atom_site_label
_atom_site_type_symbol
_atom_site_fract_x
_atom_site_fract_y
_atom_site_fract_z
_atom_site_U_iso_or_equiv
_atom_site_adp_type
_atom_site_occupancy
_atom_site_site_symmetry_order
_atom_site_calc_flag
_atom_site_refinement_flags_posn
_atom_site_refinement_flags_adp
_atom_site_refinement_flags_occupancy
_atom_site_disorder_assembly
_atom_site_disorder_group
F1 F 0.0295(2) 0.37080(12) 0.55389(11) 0.0549(4) Uani 1 1 d . . . . .
O1 O 0.5429(3) 0.31464(15) 0.77918(13) 0.0481(4) Uani 1 1 d . . . . .
H1 H 0.5116 0.3183 0.8403 0.072 Uiso 1 1 calc R U . . .
N1 N 0.2555(3) 0.53275(16) 0.76014(15) 0.0454(5) Uani 1 1 d . . . . .
N2 N 0.0400(4) 0.56043(19) 0.79813(18) 0.0586(6) Uani 1 1 d . . . . .
N3 N 0.3129(4) 0.60236(19) 0.88777(17) 0.0607(6) Uani 1 1 d . . . . .
N4 N 0.1645(3) 0.14260(16) 0.83728(14) 0.0405(5) Uani 1 1 d . . . . .
N5 N -0.0201(4) 0.07588(19) 0.84265(17) 0.0533(6) Uani 1 1 d . . . . .
N6 N 0.2914(4) -0.04937(18) 0.90646(16) 0.0525(6) Uani 1 1 d . . . . .
N7 N 0.5224(4) 0.1484(2) 0.37448(18) 0.0665(7) Uani 1 1 d . . . . .
C1 C 0.3884(4) 0.29169(19) 0.62792(17) 0.0386(5) Uani 1 1 d . . . . .
C2 C 0.2352(4) 0.3080(2) 0.54847(18) 0.0413(5) Uani 1 1 d . . . . .
C3 C 0.2731(4) 0.2644(2) 0.46452(18) 0.0475(6) Uani 1 1 d . . . . .
H3 H 0.1618 0.2793 0.4139 0.057 Uiso 1 1 calc R U . . .
C4 C 0.4802(4) 0.1974(2) 0.45503(18) 0.0473(6) Uani 1 1 d . . . . .
C5 C 0.6400(4) 0.1815(2) 0.5327(2) 0.0500(6) Uani 1 1 d . . . . .
H5 H 0.7817 0.1392 0.5279 0.060 Uiso 1 1 calc R U . . .
C6 C 0.5937(4) 0.2264(2) 0.61587(18) 0.0455(6) Uani 1 1 d . . . . .
H6 H 0.7048 0.2124 0.6665 0.055 Uiso 1 1 calc R U . . .
C7 C 0.3383(4) 0.3394(2) 0.72168(17) 0.0386(5) Uani 1 1 d . . . . .
C8 C 0.2878(4) 0.4789(2) 0.67541(19) 0.0462(6) Uani 1 1 d . . . . .
H8A H 0.4153 0.5165 0.6244 0.055 Uiso 1 1 calc R U . . .
H8B H 0.1492 0.4973 0.6350 0.055 Uiso 1 1 calc R U . . .
C9 C 0.4139(5) 0.5588(2) 0.8145(2) 0.0535(7) Uani 1 1 d . . . . .
H9 H 0.5733 0.5477 0.8022 0.064 Uiso 1 1 calc R U . . .
C10 C 0.0879(5) 0.6018(2) 0.8747(2) 0.0625(8) Uani 1 1 d . . . . .
H10 H -0.0272 0.6286 0.9166 0.075 Uiso 1 1 calc R U . . .
C11 C 0.1355(4) 0.27625(19) 0.79894(18) 0.0408(6) Uani 1 1 d . . . . .
H11A H 0.1198 0.3023 0.8618 0.049 Uiso 1 1 calc R U . . .
H11B H -0.0063 0.3027 0.7609 0.049 Uiso 1 1 calc R U . . .
C12 C 0.3457(4) 0.0662(2) 0.87588(19) 0.0463(6) Uani 1 1 d . . . . .
H12 H 0.4910 0.0908 0.8807 0.056 Uiso 1 1 calc R U . . .
C13 C 0.0679(5) -0.0370(2) 0.8848(2) 0.0568(7) Uani 1 1 d . . . . .
H13 H -0.0195 -0.1047 0.8989 0.068 Uiso 1 1 calc R U . . .
C14 C 0.7389(5) 0.0819(3) 0.3639(3) 0.0767(9) Uani 1 1 d . . . . .
H14A H 0.8587 0.1388 0.3342 0.115 Uiso 1 1 calc R U . . .
H14B H 0.7248 0.0379 0.3156 0.115 Uiso 1 1 calc R U . . .
H14C H 0.7777 0.0245 0.4347 0.115 Uiso 1 1 calc R U . . .
C15 C 0.3518(5) 0.1536(3) 0.3005(2) 0.0691(8) Uani 1 1 d . . . . .
H15A H 0.2259 0.1048 0.3406 0.104 Uiso 1 1 calc R U . . .
H15B H 0.4203 0.1220 0.2458 0.104 Uiso 1 1 calc R U . . .
H15C H 0.2950 0.2375 0.2657 0.104 Uiso 1 1 calc R U . . .
O2 O 0.5413(3) 0.72228(15) 1.00420(13) 0.0637(6) Uani 1 1 d . . . . .
H2A H 0.4974 0.6680 0.9860 0.096 Uiso 1 1 d R U . . .
H2B H 0.4817 0.7926 0.9817 0.096 Uiso 1 1 d R U . . .

loop_
_atom_site_aniso_label
_atom_site_aniso_U_11
_atom_site_aniso_U_22
_atom_site_aniso_U_33
_atom_site_aniso_U_23
_atom_site_aniso_U_13
_atom_site_aniso_U_12
F1 0.0548(9) 0.0598(9) 0.0585(9) -0.0298(7) -0.0262(7) 0.0138(7)
O1 0.0467(10) 0.0601(11) 0.0463(10) -0.0270(9) -0.0215(7) 0.0048(8)
N1 0.0568(13) 0.0382(11) 0.0471(12) -0.0205(9) -0.0187(10) 0.0045(9)
N2 0.0619(14) 0.0579(14) 0.0654(15) -0.0330(12) -0.0182(11) 0.0095(11)
N3 0.0868(18) 0.0504(13) 0.0571(14) -0.0316(11) -0.0249(12) 0.0066(12)
N4 0.0474(11) 0.0386(11) 0.0376(10) -0.0152(8) -0.0114(8) 0.0025(9)
N5 0.0571(14) 0.0521(14) 0.0557(13) -0.0231(10) -0.0105(10) -0.0052(11)
N6 0.0744(16) 0.0407(13) 0.0442(12) -0.0179(9) -0.0119(10) 0.0068(11)
N7 0.0714(15) 0.0901(18) 0.0543(14) -0.0469(13) -0.0141(11) 0.0123(13)
C1 0.0462(13) 0.0379(12) 0.0351(12) -0.0146(10) -0.0123(10) -0.0025(10)
C2 0.0423(13) 0.0399(13) 0.0412(13) -0.0134(10) -0.0121(10) 0.0050(10)
C3 0.0596(16) 0.0507(15) 0.0385(13) -0.0206(11) -0.0161(11) -0.0023(12)
C4 0.0578(15) 0.0498(15) 0.0386(13) -0.0199(11) -0.0056(11) -0.0049(12)
C5 0.0476(15) 0.0564(16) 0.0527(15) -0.0273(13) -0.0093(11) 0.0026(12)
C6 0.0486(15) 0.0512(14) 0.0421(14) -0.0209(12) -0.0141(11) -0.0012(11)
C7 0.0418(13) 0.0390(13) 0.0399(13) -0.0176(10) -0.0165(10) 0.0020(10)
C8 0.0624(16) 0.0393(13) 0.0419(13) -0.0182(11) -0.0160(11) -0.0001(11)
C9 0.0624(16) 0.0455(15) 0.0622(17) -0.0263(13) -0.0238(13) -0.0007(12)
C10 0.082(2) 0.0545(17) 0.0571(17) -0.0291(14) -0.0110(15) 0.0097(15)
C11 0.0490(14) 0.0364(13) 0.0386(12) -0.0156(10) -0.0149(10) 0.0106(10)
C12 0.0522(15) 0.0435(14) 0.0454(14) -0.0183(11) -0.0150(11) 0.0085(11)
C13 0.073(2) 0.0461(16) 0.0565(16) -0.0229(13) -0.0051(14) -0.0090(14)
C14 0.072(2) 0.105(2) 0.070(2) -0.0536(19) -0.0007(15) 0.0010(18)
C15 0.084(2) 0.080(2) 0.0584(17) -0.0407(16) -0.0168(15) -0.0031(16)
O2 0.0954(14) 0.0524(11) 0.0531(11) -0.0269(9) -0.0361(10) 0.0127(10)

loop_
_atom_type_symbol
_atom_type_description
_atom_type_scat_dispersion_real
_atom_type_scat_dispersion_imag
_atom_type_scat_source
C C 0.0033 0.0016 'International Tables Vol C Tables 4.2.6.8 and 6.1.1.4'
H H 0.0000 0.0000 'International Tables Vol C Tables 4.2.6.8 and 6.1.1.4'
N N 0.0061 0.0033 'International Tables Vol C Tables 4.2.6.8 and 6.1.1.4'
O O 0.0106 0.0060 'International Tables Vol C Tables 4.2.6.8 and 6.1.1.4'
F F 0.0171 0.0103 'International Tables Vol C Tables 4.2.6.8 and 6.1.1.4'

loop_
_geom_angle_atom_site_label_1
_geom_angle_atom_site_label_2
_geom_angle_atom_site_label_3
_geom_angle
_geom_angle_site_symmetry_1
_geom_angle_site_symmetry_3
C7 O1 H1 109.5 . .
C9 N1 N2 109.62(19) . .
C9 N1 C8 129.2(2) . .
N2 N1 C8 121.11(19) . .
C10 N2 N1 101.6(2) . .
C9 N3 C10 103.2(2) . .
C12 N4 N5 109.24(19) . .
C12 N4 C11 131.2(2) . .
N5 N4 C11 119.51(18) . .
C13 N5 N4 101.9(2) . .
C12 N6 C13 102.2(2) . .
C4 N7 C15 122.5(2) . .
C4 N7 C14 121.1(2) . .
C15 N7 C14 116.3(2) . .
C2 C1 C6 114.2(2) . .
C2 C1 C7 123.6(2) . .
C6 C1 C7 122.11(19) . .
F1 C2 C3 116.62(19) . .
F1 C2 C1 118.29(19) . .
C3 C2 C1 125.1(2) . .
C2 C3 C4 119.6(2) . .
C2 C3 H3 120.2 . .
C4 C3 H3 120.2 . .
N7 C4 C5 121.7(2) . .
N7 C4 C3 121.6(2) . .
C5 C4 C3 116.7(2) . .
C6 C5 C4 121.7(2) . .
C6 C5 H5 119.2 . .
C4 C5 H5 119.2 . .
C5 C6 C1 122.8(2) . .
C5 C6 H6 118.6 . .
C1 C6 H6 118.6 . .
O1 C7 C1 106.87(17) . .
O1 C7 C8 108.09(17) . .
C1 C7 C8 109.52(17) . .
O1 C7 C11 110.22(17) . .
C1 C7 C11 111.48(18) . .
C8 C7 C11 110.53(18) . .
N1 C8 C7 112.76(17) . .
N1 C8 H8A 109.0 . .
C7 C8 H8A 109.0 . .
N1 C8 H8B 109.0 . .
C7 C8 H8B 109.0 . .
H8A C8 H8B 107.8 . .
N3 C9 N1 110.3(2) . .
N3 C9 H9 124.9 . .
N1 C9 H9 124.9 . .
N2 C10 N3 115.3(2) . .
N2 C10 H10 122.3 . .
N3 C10 H10 122.3 . .
N4 C11 C7 112.87(17) . .
N4 C11 H11A 109.0 . .
C7 C11 H11A 109.0 . .
N4 C11 H11B 109.0 . .
C7 C11 H11B 109.0 . .
H11A C11 H11B 107.8 . .
N6 C12 N4 110.7(2) . .
N6 C12 H12 124.7 . .
N4 C12 H12 124.7 . .
N5 C13 N6 116.0(2) . .
N5 C13 H13 122.0 . .
N6 C13 H13 122.0 . .
N7 C14 H14A 109.5 . .
N7 C14 H14B 109.5 . .
H14A C14 H14B 109.5 . .
N7 C14 H14C 109.5 . .
H14A C14 H14C 109.5 . .
H14B C14 H14C 109.5 . .
N7 C15 H15A 109.5 . .
N7 C15 H15B 109.5 . .
H15A C15 H15B 109.5 . .
N7 C15 H15C 109.5 . .
H15A C15 H15C 109.5 . .
H15B C15 H15C 109.5 . .
H2A O2 H2B 121.3 . .

loop_
_geom_bond_atom_site_label_1
_geom_bond_atom_site_label_2
_geom_bond_distance
_geom_bond_site_symmetry_2
F1 C2 1.355(2) .
O1 C7 1.418(2) .
O1 H1 0.8200 .
N1 C9 1.333(3) .
N1 N2 1.359(3) .
N1 C8 1.452(3) .
N2 C10 1.321(3) .
N3 C9 1.311(3) .
N3 C10 1.335(3) .
N4 C12 1.327(3) .
N4 N5 1.362(3) .
N4 C11 1.453(3) .
N5 C13 1.305(3) .
N6 C12 1.318(3) .
N6 C13 1.339(3) .
N7 C4 1.366(3) .
N7 C15 1.432(3) .
N7 C14 1.440(3) .
C1 C2 1.382(3) .
C1 C6 1.385(3) .
C1 C7 1.518(3) .
C2 C3 1.363(3) .
C3 C4 1.396(3) .
C3 H3 0.9300 .
C4 C5 1.393(3) .
C5 C6 1.367(3) .
C5 H5 0.9300 .
C6 H6 0.9300 .
C7 C8 1.528(3) .
C7 C11 1.532(3) .
C8 H8A 0.9700 .
C8 H8B 0.9700 .
C9 H9 0.9300 .
C10 H10 0.9300 .
C11 H11A 0.9700 .
C11 H11B 0.9700 .
C12 H12 0.9300 .
C13 H13 0.9300 .
C14 H14A 0.9600 .
C14 H14B 0.9600 .
C14 H14C 0.9600 .
C15 H15A 0.9600 .
C15 H15B 0.9600 .
C15 H15C 0.9600 .
O2 H2A 0.8201 .
O2 H2B 0.8203 .

loop_
_geom_hbond_atom_site_label_D
_geom_hbond_atom_site_label_H
_geom_hbond_atom_site_label_A
_geom_hbond_distance_DH
_geom_hbond_distance_HA
_geom_hbond_distance_DA
_geom_hbond_angle_DHA
_geom_hbond_site_symmetry_A
O1 H1 O2 0.82 1.92 2.716(2) 163.8 2_667
C8 H8B F1 0.97 2.29 2.936(3) 123.1 .
C11 H11B F1 0.97 2.53 3.096(3) 117.2 .
C11 H11B O1 0.97 2.60 3.453(3) 146.4 1_455
C12 H12 O1 0.93 2.50 2.997(3) 114.0 .
O2 H2A N3 0.82 2.12 2.881(3) 153.5 .
O2 H2B N6 0.82 2.03 2.832(3) 166.7 1_565

loop_
_geom_torsion_atom_site_label_1
_geom_torsion_atom_site_label_2
_geom_torsion_atom_site_label_3
_geom_torsion_atom_site_label_4
_geom_torsion
_geom_torsion_site_symmetry_1
_geom_torsion_site_symmetry_2
_geom_torsion_site_symmetry_3
_geom_torsion_site_symmetry_4
C9 N1 N2 C10 -0.2(3) . . . .
C8 N1 N2 C10 177.8(2) . . . .
C12 N4 N5 C13 0.0(2) . . . .
C11 N4 N5 C13 -176.94(18) . . . .
C6 C1 C2 F1 179.93(19) . . . .
C7 C1 C2 F1 0.6(3) . . . .
C6 C1 C2 C3 0.6(3) . . . .
C7 C1 C2 C3 -178.7(2) . . . .
F1 C2 C3 C4 -179.1(2) . . . .
C1 C2 C3 C4 0.2(4) . . . .
C15 N7 C4 C5 173.8(3) . . . .
C14 N7 C4 C5 -2.5(4) . . . .
C15 N7 C4 C3 -5.2(4) . . . .
C14 N7 C4 C3 178.5(2) . . . .
C2 C3 C4 N7 177.7(2) . . . .
C2 C3 C4 C5 -1.3(3) . . . .
N7 C4 C5 C6 -177.4(2) . . . .
C3 C4 C5 C6 1.7(4) . . . .
C4 C5 C6 C1 -0.9(4) . . . .
C2 C1 C6 C5 -0.3(3) . . . .
C7 C1 C6 C5 179.1(2) . . . .
C2 C1 C7 O1 -174.8(2) . . . .
C6 C1 C7 O1 5.9(3) . . . .
C2 C1 C7 C8 -58.0(3) . . . .
C6 C1 C7 C8 122.7(2) . . . .
C2 C1 C7 C11 64.7(3) . . . .
C6 C1 C7 C11 -114.6(2) . . . .
C9 N1 C8 C7 78.3(3) . . . .
N2 N1 C8 C7 -99.3(2) . . . .
O1 C7 C8 N1 -59.5(2) . . . .
C1 C7 C8 N1 -175.57(19) . . . .
C11 C7 C8 N1 61.2(2) . . . .
C10 N3 C9 N1 -0.3(3) . . . .
N2 N1 C9 N3 0.3(3) . . . .
C8 N1 C9 N3 -177.5(2) . . . .
N1 N2 C10 N3 0.0(3) . . . .
C9 N3 C10 N2 0.2(3) . . . .
C12 N4 C11 C7 45.7(3) . . . .
N5 N4 C11 C7 -138.18(19) . . . .
O1 C7 C11 N4 -66.0(2) . . . .
C1 C7 C11 N4 52.5(2) . . . .
C8 C7 C11 N4 174.54(16) . . . .
C13 N6 C12 N4 -0.6(2) . . . .
N5 N4 C12 N6 0.4(2) . . . .
C11 N4 C12 N6 176.8(2) . . . .
N4 N5 C13 N6 -0.4(3) . . . .
C12 N6 C13 N5 0.6(3) . . . .
